data_7102649
loop_
_publ_author_name
'Polson, Matthew I J'
'Hanan, Garry S'
'Taylor, Nicholas J'
'Hasenknopf, Bernold'
'Thouvenot, Ren\'e'

_publ_section_title
;
 The first solid state structure of a triruthenium polypyridyl complex.
;
_journal_issue 11
_journal_name_full 'Chemical communications (Cambridge, England)'
_journal_page_first 1314
_journal_page_last 1315
_journal_paper_doi 10.1039/b401276c
_journal_year 2004
_chemical_formula_sum 'C90.7 H79.05 F36 N24.35 P6 Ru3'
_chemical_formula_weight 2683.16
_chemical_name_systematic
;
?
;
_space_group_IT_number 2
_symmetry_space_group_name_Hall '-P 1'
_symmetry_space_group_name_H-M 'P -1'
_atom_sites_solution_hydrogens geom
_atom_sites_solution_primary direct
_atom_sites_solution_secondary difmap
_audit_creation_method SHELXL-97
_cell_angle_alpha 116.385(6)
_cell_angle_beta 95.147(6)
_cell_angle_gamma 96.653(6)
_cell_formula_units_Z 2
_cell_length_a 12.406(3)
_cell_length_b 22.388(6)
_cell_length_c 22.576(6)
_cell_measurement_temperature 150(2)
_cell_volume 5509(3)
_computing_structure_refinement 'SHELXL-97 (Sheldrick, 1997)'
_computing_structure_solution 'SHELXS-97 (Sheldrick, 1990)'
_diffrn_ambient_temperature 150(2)
_diffrn_measured_fraction_theta_full 0.902
_diffrn_measured_fraction_theta_max 0.902
_diffrn_radiation_monochromator graphite
_diffrn_radiation_source 'fine-focus sealed tube'
_diffrn_radiation_type MoK\a
_diffrn_radiation_wavelength 0.71073
_diffrn_reflns_av_R_equivalents 0.1274
_diffrn_reflns_av_sigmaI/netI 0.1625
_diffrn_reflns_limit_h_max 14
_diffrn_reflns_limit_h_min -14
_diffrn_reflns_limit_k_max 26
_diffrn_reflns_limit_k_min -26
_diffrn_reflns_limit_l_max 25
_diffrn_reflns_limit_l_min -26
_diffrn_reflns_number 34439
_diffrn_reflns_theta_full 25.93
_diffrn_reflns_theta_max 25.93
_diffrn_reflns_theta_min 1.67
_exptl_absorpt_coefficient_mu 0.610
_exptl_crystal_density_diffrn 1.618
_exptl_crystal_density_method 'not measured'
_exptl_crystal_F_000 2679
_refine_diff_density_max 1.664
_refine_diff_density_min -1.110
_refine_diff_density_rms 0.150
_refine_ls_extinction_method none
_refine_ls_goodness_of_fit_ref 1.595
_refine_ls_hydrogen_treatment mixed
_refine_ls_matrix_type full
_refine_ls_number_parameters 1219
_refine_ls_number_reflns 19390
_refine_ls_number_restraints 0
_refine_ls_restrained_S_all 1.595
_refine_ls_R_factor_all 0.1667
_refine_ls_R_factor_gt 0.0966
_refine_ls_shift/su_max 0.001
_refine_ls_shift/su_mean 0.000
_refine_ls_structure_factor_coef Fsqd
_refine_ls_weighting_details 'calc w=1/[\s^2^(Fo^2^)+(0.0200P)^2^+0.0000P] where P=(Fo^2^+2Fc^2^)/3'
_refine_ls_weighting_scheme calc
_refine_ls_wR_factor_gt 0.1848
_refine_ls_wR_factor_ref 0.1970
_reflns_number_gt 10319
_reflns_number_total 19390
_reflns_threshold_expression >2sigma(I)
_cod_data_source_file b401276c.txt
_cod_data_source_block ru1057m
_cod_original_formula_sum 'C90.70 H79.05 F36 N24.35 P6 Ru3'
_cod_database_code 7102649

loop_
_symmetry_equiv_pos_as_xyz
'x, y, z'
'-x, -y, -z'

loop_
_atom_site_label
_atom_site_type_symbol
_atom_site_fract_x
_atom_site_fract_y
_atom_site_fract_z
_atom_site_U_iso_or_equiv
_atom_site_adp_type
_atom_site_occupancy
_atom_site_symmetry_multiplicity
_atom_site_calc_flag
_atom_site_refinement_flags
_atom_site_disorder_assembly
_atom_site_disorder_group
Ru1 Ru 0.28374(7) 0.49363(4) 0.28544(4) 0.0328(2) Uani 1 1 d . . .
Ru2 Ru 0.33357(7) 0.75928(4) 0.26669(5) 0.0340(2) Uani 1 1 d . . .
Ru3 Ru -0.01858(7) 0.22561(4) 0.10193(5) 0.0360(3) Uani 1 1 d . . .
N1 N 0.2423(6) 0.5593(4) 0.2472(4) 0.032(2) Uani 1 1 d . . .
C2 C 0.2923(8) 0.6237(5) 0.2676(5) 0.033(3) Uani 1 1 d . . .
H2 H 0.3553 0.6417 0.3014 0.039 Uiso 1 1 calc R . .
N3 N 0.2572(6) 0.6636(4) 0.2424(4) 0.033(2) Uani 1 1 d . . .
C4 C 0.1634(8) 0.6383(4) 0.1962(5) 0.029(2) Uani 1 1 d . . .
C5 C 0.1084(8) 0.5753(5) 0.1749(5) 0.031(3) Uani 1 1 d . . .
H5 H 0.0430 0.5589 0.1430 0.037 Uiso 1 1 calc R . .
C6 C 0.1490(8) 0.5344(5) 0.2004(5) 0.030(3) Uani 1 1 d . . .
C7 C 0.1311(8) 0.6846(5) 0.1697(5) 0.032(3) Uani 1 1 d . . .
N8 N 0.2001(6) 0.7447(4) 0.1980(4) 0.034(2) Uani 1 1 d . . .
C9 C 0.1732(8) 0.7900(5) 0.1773(6) 0.041(3) Uani 1 1 d . . .
H9 H 0.2211 0.8322 0.1940 0.049 Uiso 1 1 calc R . .
C10 C 0.0813(9) 0.7778(6) 0.1341(6) 0.049(3) Uani 1 1 d . . .
H10 H 0.0647 0.8119 0.1222 0.059 Uiso 1 1 calc R . .
C11 C 0.0104(9) 0.7157(5) 0.1065(6) 0.047(3) Uani 1 1 d . . .
H11 H -0.0543 0.7061 0.0756 0.056 Uiso 1 1 calc R . .
C12 C 0.0382(9) 0.6704(5) 0.1259(5) 0.038(3) Uani 1 1 d . . .
H12 H -0.0079 0.6274 0.1086 0.046 Uiso 1 1 calc R . .
N13 N 0.1494(6) 0.4337(4) 0.2135(4) 0.033(2) Uani 1 1 d . . .
C14 C 0.1146(8) 0.3667(5) 0.1915(5) 0.032(3) Uani 1 1 d . . .
H14 H 0.1523 0.3450 0.2127 0.039 Uiso 1 1 calc R . .
N15 N 0.0308(6) 0.3289(4) 0.1421(4) 0.029(2) Uani 1 1 d . . .
C16 C -0.0243(7) 0.3587(5) 0.1100(5) 0.027(2) Uani 1 1 d . . .
C17 C 0.0132(7) 0.4269(5) 0.1286(5) 0.032(3) Uani 1 1 d . . .
H17 H -0.0220 0.4478 0.1055 0.039 Uiso 1 1 calc R . .
C18 C 0.0995(8) 0.4644(5) 0.1793(5) 0.029(2) Uani 1 1 d . . .
C19 C -0.1134(8) 0.3157(5) 0.0581(5) 0.033(3) Uani 1 1 d . . .
N20 N -0.1321(7) 0.2491(4) 0.0465(4) 0.040(2) Uani 1 1 d . . .
C21 C -0.2156(9) 0.2072(5) 0.0006(6) 0.049(3) Uani 1 1 d . . .
H21 H -0.2281 0.1613 -0.0078 0.058 Uiso 1 1 calc R . .
C22 C -0.2850(9) 0.2268(5) -0.0353(6) 0.052(3) Uani 1 1 d . . .
H22 H -0.3441 0.1945 -0.0674 0.062 Uiso 1 1 calc R . .
C23 C -0.2707(9) 0.2924(6) -0.0258(6) 0.050(3) Uani 1 1 d . . .
H23 H -0.3181 0.3067 -0.0506 0.060 Uiso 1 1 calc R . .
C24 C -0.1800(9) 0.3379(5) 0.0235(5) 0.043(3) Uani 1 1 d . . .
H24 H -0.1659 0.3839 0.0323 0.051 Uiso 1 1 calc R . .
N25 N 0.3766(7) 0.4412(5) 0.2172(5) 0.053(3) Uani 1 1 d . . .
C26 C 0.4022(9) 0.4525(6) 0.1658(7) 0.058(4) Uani 1 1 d . . .
H26 H 0.3782 0.4893 0.1614 0.070 Uiso 1 1 calc R . .
C27 C 0.4633(10) 0.4117(8) 0.1183(7) 0.081(5) Uani 1 1 d . . .
H27 H 0.4815 0.4209 0.0829 0.098 Uiso 1 1 calc R . .
C28 C 0.4963(12) 0.3568(7) 0.1254(9) 0.090(6) Uani 1 1 d . . .
H28 H 0.5349 0.3274 0.0931 0.107 Uiso 1 1 calc R . .
C29 C 0.4754(13) 0.3456(7) 0.1743(7) 0.074(5) Uani 1 1 d . . .
H29 H 0.5007 0.3090 0.1786 0.089 Uiso 1 1 calc R . .
C30 C 0.4158(10) 0.3866(6) 0.2218(7) 0.056(4) Uani 1 1 d . . .
C31 C 0.3855(11) 0.3794(5) 0.2790(6) 0.056(4) Uani 1 1 d . . .
N32 N 0.3180(7) 0.4211(4) 0.3157(5) 0.044(3) Uani 1 1 d . . .
C33 C 0.2763(11) 0.4151(6) 0.3663(6) 0.063(4) Uani 1 1 d . . .
H33 H 0.2266 0.4435 0.3890 0.076 Uiso 1 1 calc R . .
C34 C 0.3060(15) 0.3679(7) 0.3851(8) 0.108(7) Uani 1 1 d . . .
H34 H 0.2766 0.3627 0.4203 0.129 Uiso 1 1 calc R . .
C35 C 0.3811(16) 0.3273(7) 0.3508(7) 0.096(6) Uani 1 1 d . . .
H35 H 0.4071 0.2973 0.3657 0.115 Uiso 1 1 calc R . .
C36 C 0.4168(13) 0.3303(6) 0.2971(8) 0.087(5) Uani 1 1 d . . .
H36 H 0.4622 0.2999 0.2721 0.104 Uiso 1 1 calc R . .
N37 N 0.2014(8) 0.5438(4) 0.3616(5) 0.053(3) Uani 1 1 d . . .
C38 C 0.0949(9) 0.5358(6) 0.3681(7) 0.057(4) Uani 1 1 d . . .
H38 H 0.0498 0.4982 0.3310 0.068 Uiso 1 1 calc R . .
C39 C 0.0410(15) 0.5712(9) 0.4171(8) 0.101(6) Uani 1 1 d . . .
H39 H -0.0358 0.5591 0.4146 0.121 Uiso 1 1 calc R . .
C40 C 0.1055(14) 0.6279(10) 0.4733(11) 0.119(7) Uani 1 1 d . . .
H40 H 0.0727 0.6567 0.5095 0.142 Uiso 1 1 calc R . .
C41 C 0.2195(13) 0.6400(7) 0.4738(7) 0.078(5) Uani 1 1 d . . .
H41 H 0.2636 0.6776 0.5114 0.094 Uiso 1 1 calc R . .
C42 C 0.2709(11) 0.5985(6) 0.4204(6) 0.056(4) Uani 1 1 d . . .
C43 C 0.3876(9) 0.6055(5) 0.4184(6) 0.039(3) Uani 1 1 d . . .
N44 N 0.4131(7) 0.5606(4) 0.3581(5) 0.039(2) Uani 1 1 d . . .
C45 C 0.5160(10) 0.5613(5) 0.3532(6) 0.049(3) Uani 1 1 d . . .
H45 H 0.5358 0.5296 0.3127 0.058 Uiso 1 1 calc R . .
C46 C 0.5999(10) 0.6069(6) 0.4051(7) 0.062(4) Uani 1 1 d . . .
H46 H 0.6750 0.6062 0.3999 0.075 Uiso 1 1 calc R . .
C47 C 0.5710(12) 0.6525(6) 0.4635(6) 0.053(4) Uani 1 1 d . . .
H47 H 0.6251 0.6852 0.4993 0.064 Uiso 1 1 calc R . .
C48 C 0.4668(11) 0.6492(5) 0.4680(6) 0.051(3) Uani 1 1 d . . .
H48 H 0.4461 0.6796 0.5087 0.061 Uiso 1 1 calc R . .
N49 N 0.4243(7) 0.7268(4) 0.1913(5) 0.043(2) Uani 1 1 d . . .
C50 C 0.4303(9) 0.6631(5) 0.1486(6) 0.044(3) Uani 1 1 d . . .
H50 H 0.3875 0.6280 0.1535 0.053 Uiso 1 1 calc R . .
C51 C 0.4920(10) 0.6443(6) 0.0989(7) 0.054(4) Uani 1 1 d . . .
H51 H 0.4919 0.5976 0.0713 0.065 Uiso 1 1 calc R . .
C52 C 0.5552(10) 0.6924(7) 0.0881(7) 0.070(4) Uani 1 1 d . . .
H52 H 0.5987 0.6801 0.0533 0.084 Uiso 1 1 calc R . .
C53 C 0.5519(9) 0.7591(7) 0.1302(7) 0.067(4) Uani 1 1 d . . .
H53 H 0.5935 0.7939 0.1243 0.081 Uiso 1 1 calc R . .
C54 C 0.4860(9) 0.7768(6) 0.1832(6) 0.047(3) Uani 1 1 d . . .
C55 C 0.4737(10) 0.8455(5) 0.2322(7) 0.050(3) Uani 1 1 d . . .
N56 N 0.4077(7) 0.8506(5) 0.2762(5) 0.043(2) Uani 1 1 d . . .
C57 C 0.3933(9) 0.9108(5) 0.3211(7) 0.054(4) Uani 1 1 d . . .
H57 H 0.3444 0.9130 0.3518 0.065 Uiso 1 1 calc R . .
C58 C 0.4454(10) 0.9697(7) 0.3252(8) 0.070(4) Uani 1 1 d . . .
H58 H 0.4336 1.0121 0.3583 0.084 Uiso 1 1 calc R . .
C59 C 0.5146(12) 0.9670(6) 0.2811(9) 0.086(5) Uani 1 1 d . . .
H59 H 0.5529 1.0077 0.2839 0.103 Uiso 1 1 calc R . .
C60 C 0.5301(9) 0.9033(6) 0.2306(7) 0.064(4) Uani 1 1 d . . .
H60 H 0.5755 0.8998 0.1979 0.077 Uiso 1 1 calc R . .
N61 N 0.4535(7) 0.7724(4) 0.3426(5) 0.041(2) Uani 1 1 d . . .
C62 C 0.5603(8) 0.7643(5) 0.3362(6) 0.041(3) Uani 1 1 d . . .
H62 H 0.5804 0.7477 0.2928 0.049 Uiso 1 1 calc R . .
C63 C 0.6410(10) 0.7792(6) 0.3904(6) 0.055(4) Uani 1 1 d . . .
H63 H 0.7149 0.7738 0.3849 0.066 Uiso 1 1 calc R . .
C64 C 0.6072(10) 0.8024(6) 0.4530(7) 0.063(4) Uani 1 1 d . . .
H64 H 0.6588 0.8117 0.4911 0.076 Uiso 1 1 calc R . .
C65 C 0.5009(10) 0.8121(6) 0.4608(6) 0.056(3) Uani 1 1 d . . .
H65 H 0.4796 0.8292 0.5040 0.067 Uiso 1 1 calc R . .
C66 C 0.4240(9) 0.7963(5) 0.4036(6) 0.040(3) Uani 1 1 d . . .
C67 C 0.3109(9) 0.8090(5) 0.4073(7) 0.046(3) Uani 1 1 d . . .
N68 N 0.2570(7) 0.7987(4) 0.3471(5) 0.046(3) Uani 1 1 d . . .
C69 C 0.1547(10) 0.8131(5) 0.3497(6) 0.051(3) Uani 1 1 d . . .
H69 H 0.1144 0.8066 0.3089 0.061 Uiso 1 1 calc R . .
C70 C 0.1026(11) 0.8357(6) 0.4037(8) 0.070(4) Uani 1 1 d . . .
H70 H 0.0308 0.8460 0.4002 0.084 Uiso 1 1 calc R . .
C71 C 0.1571(11) 0.8440(6) 0.4662(8) 0.065(4) Uani 1 1 d . . .
H71 H 0.1241 0.8583 0.5055 0.078 Uiso 1 1 calc R . .
C72 C 0.2638(10) 0.8290(6) 0.4639(7) 0.060(4) Uani 1 1 d . . .
H72 H 0.3050 0.8330 0.5034 0.073 Uiso 1 1 calc R . .
N73 N 0.0716(9) 0.2018(5) 0.0283(6) 0.067(3) Uani 1 1 d . . .
C74 C 0.1425(10) 0.2359(7) 0.0110(7) 0.061(4) Uani 1 1 d . . .
H74 H 0.1563 0.2835 0.0390 0.074 Uiso 1 1 calc R . .
C75 C 0.1983(12) 0.2148(8) -0.0394(8) 0.071(4) Uani 1 1 d . . .
H75 H 0.2559 0.2445 -0.0428 0.086 Uiso 1 1 calc R . .
C76 C 0.1700(17) 0.1481(11) -0.0871(9) 0.111(7) Uani 1 1 d . . .
H76 H 0.2017 0.1338 -0.1269 0.134 Uiso 1 1 calc R . .
C77 C 0.0980(18) 0.1013(11) -0.0797(10) 0.126(7) Uani 1 1 d . . .
H77 H 0.0854 0.0542 -0.1098 0.151 Uiso 1 1 calc R . .
C78 C 0.0422(14) 0.1309(9) -0.0208(8) 0.093(6) Uani 1 1 d . . .
C79 C -0.0469(11) 0.0869(7) -0.0056(7) 0.056(4) Uani 1 1 d . . .
N80 N -0.0792(8) 0.1223(4) 0.0509(5) 0.049(3) Uani 1 1 d . . .
C81 C -0.1552(11) 0.0909(6) 0.0726(8) 0.083(5) Uani 1 1 d . . .
H81 H -0.1774 0.1158 0.1148 0.100 Uiso 1 1 calc R . .
C82 C -0.1996(13) 0.0245(7) 0.0348(9) 0.093(6) Uani 1 1 d . . .
H82 H -0.2515 0.0026 0.0504 0.112 Uiso 1 1 calc R . .
C83 C -0.1679(16) -0.0107(8) -0.0268(11) 0.108(8) Uani 1 1 d . . .
H83 H -0.2015 -0.0565 -0.0546 0.130 Uiso 1 1 calc R . .
C84 C -0.0899(13) 0.0190(8) -0.0482(8) 0.084(5) Uani 1 1 d . . .
H84 H -0.0659 -0.0051 -0.0899 0.100 Uiso 1 1 calc R . .
N85 N 0.0974(8) 0.2074(4) 0.1621(5) 0.040(2) Uani 1 1 d . . .
C86 C 0.1970(8) 0.1941(5) 0.1473(6) 0.042(3) Uani 1 1 d . . .
H86 H 0.2203 0.1968 0.1095 0.050 Uiso 1 1 calc R . .
C87 C 0.2656(11) 0.1766(6) 0.1856(8) 0.076(5) Uani 1 1 d . . .
H87 H 0.3361 0.1673 0.1749 0.092 Uiso 1 1 calc R . .
C88 C 0.2294(13) 0.1730(7) 0.2403(9) 0.083(5) Uani 1 1 d . . .
H88 H 0.2752 0.1614 0.2683 0.100 Uiso 1 1 calc R . .
C89 C 0.1279(11) 0.1860(7) 0.2534(8) 0.081(5) Uani 1 1 d . . .
H89 H 0.1014 0.1833 0.2905 0.097 Uiso 1 1 calc R . .
C90 C 0.0641(10) 0.2030(6) 0.2130(7) 0.060(4) Uani 1 1 d . . .
C91 C -0.0479(13) 0.2219(8) 0.2267(8) 0.087(5) Uani 1 1 d . . .
N92 N -0.1047(8) 0.2367(5) 0.1776(6) 0.067(3) Uani 1 1 d . . .
C93 C -0.1967(11) 0.2546(7) 0.1875(8) 0.074(5) Uani 1 1 d . . .
H93 H -0.2274 0.2705 0.1584 0.088 Uiso 1 1 calc R . .
C94 C -0.2562(13) 0.2541(9) 0.2331(10) 0.104(6) Uani 1 1 d . . .
H94 H -0.3293 0.2628 0.2327 0.125 Uiso 1 1 calc R . .
C95 C -0.2069(14) 0.2405(10) 0.2800(11) 0.140(8) Uani 1 1 d . . .
H95 H -0.2453 0.2412 0.3149 0.169 Uiso 1 1 calc R . .
C96 C -0.0988(14) 0.2249(9) 0.2792(9) 0.110(6) Uani 1 1 d . . .
H96 H -0.0635 0.2169 0.3135 0.132 Uiso 1 1 calc R . .
P1 P 0.5377(3) 0.16743(15) 0.34244(17) 0.0498(9) Uani 1 1 d . . .
F1 F 0.4554(6) 0.2070(3) 0.3906(4) 0.076(2) Uani 1 1 d . . .
F2 F 0.6194(6) 0.1278(3) 0.2946(3) 0.068(2) Uani 1 1 d . . .
F3 F 0.5573(6) 0.1258(3) 0.3831(4) 0.073(2) Uani 1 1 d . . .
F4 F 0.4364(6) 0.1098(3) 0.2948(4) 0.087(3) Uani 1 1 d . . .
F5 F 0.5162(8) 0.2067(4) 0.2999(4) 0.112(3) Uani 1 1 d . . .
F6 F 0.6353(6) 0.2238(4) 0.3907(4) 0.107(3) Uani 1 1 d . . .
P2 P 0.2160(3) 0.48738(18) 0.00418(18) 0.0579(10) Uani 1 1 d . . .
F7 F 0.1452(5) 0.4771(3) -0.0622(3) 0.069(2) Uani 1 1 d . . .
F8 F 0.1959(7) 0.5630(3) 0.0437(4) 0.090(3) Uani 1 1 d . . .
F9 F 0.1122(8) 0.4612(4) 0.0234(4) 0.101(3) Uani 1 1 d . . .
F10 F 0.2865(8) 0.4999(4) 0.0720(4) 0.114(3) Uani 1 1 d . . .
F11 F 0.3183(7) 0.5163(5) -0.0141(5) 0.121(3) Uani 1 1 d . . .
F12 F 0.2361(8) 0.4134(4) -0.0350(5) 0.122(4) Uani 1 1 d . . .
P3 P 0.7860(3) 0.4534(2) 0.2493(2) 0.0728(12) Uani 1 1 d . . .
F13 F 0.8865(6) 0.4175(4) 0.2544(4) 0.098(3) Uani 1 1 d . . .
F14 F 0.7054(6) 0.4032(4) 0.2646(5) 0.106(3) Uani 1 1 d . . .
F15 F 0.6875(6) 0.4899(4) 0.2426(5) 0.108(3) Uani 1 1 d . . .
F16 F 0.7594(6) 0.4049(4) 0.1729(4) 0.100(3) Uani 1 1 d . . .
F17 F 0.8676(7) 0.5056(4) 0.2360(5) 0.113(3) Uani 1 1 d . . .
F18 F 0.8128(8) 0.5032(5) 0.3276(5) 0.133(4) Uani 1 1 d . . .
P4 P 0.1017(4) 0.2296(3) 0.4508(3) 0.0976(16) Uani 1 1 d . . .
F19 F -0.0039(8) 0.2413(6) 0.4839(7) 0.155(5) Uani 1 1 d . . .
F20 F 0.0381(9) 0.1640(5) 0.3869(5) 0.149(4) Uani 1 1 d . . .
F21 F 0.0701(11) 0.2761(6) 0.4156(7) 0.179(5) Uani 1 1 d . . .
F22 F 0.1267(11) 0.1868(8) 0.4903(6) 0.204(7) Uani 1 1 d . . .
F23 F 0.2082(7) 0.2206(6) 0.4184(5) 0.160(5) Uani 1 1 d . . .
F24 F 0.1613(11) 0.3004(9) 0.5132(7) 0.264(10) Uani 1 1 d . . .
P5 P 0.8329 0.8034 0.2535 0.0734(18) Uiso 0.60 1 d P A 1
F25 F 0.7323 0.7509 0.2504 0.091(4) Uiso 0.60 1 d P A 1
F26 F 0.9335 0.8559 0.2562 0.144(7) Uiso 0.60 1 d P A 1
F27 F 0.8578 0.8357 0.3325 0.116(5) Uiso 0.60 1 d P A 1
F28 F 0.8080 0.7711 0.1745 0.079(4) Uiso 0.60 1 d P A 1
F29 F 0.9101 0.7494 0.2481 0.102(5) Uiso 0.60 1 d P A 1
F30 F 0.7557 0.8574 0.2585 0.106(5) Uiso 0.60 1 d P A 1
P5A P 0.8463 0.8355 0.2646 0.072(3) Uiso 0.40 1 d P B 2
F25A F 0.7457 0.7830 0.2615 0.300 Uiso 0.40 1 d P B 2
F26A F 0.9469 0.8880 0.2677 0.27(2) Uiso 0.40 1 d P B 2
F27A F 0.8712 0.8678 0.3438 0.201(14) Uiso 0.40 1 d P B 2
F28A F 0.8214 0.8032 0.1858 0.171(12) Uiso 0.40 1 d P B 2
F29A F 0.9235 0.7815 0.2592 0.082(6) Uiso 0.40 1 d P B 2
F30A F 0.7691 0.8895 0.2700 0.300 Uiso 0.40 1 d P B 2
P6 P 0.4894 0.1601 0.0502 0.099(2) Uiso 0.60 1 d P C 3
F31 F 0.5003 0.1763 0.1267 0.130(6) Uiso 0.60 1 d P C 3
F32 F 0.4785 0.1439 -0.0263 0.199(9) Uiso 0.60 1 d P C 3
F33 F 0.5857 0.1181 0.0412 0.116(5) Uiso 0.60 1 d P C 3
F34 F 0.3931 0.2021 0.0592 0.108(5) Uiso 0.60 1 d P C 3
F35 F 0.4030 0.0927 0.0271 0.186(8) Uiso 0.60 1 d P C 3
F36 F 0.5758 0.2275 0.0733 0.097(4) Uiso 0.60 1 d P C 3
P6A P 0.4565 0.1402 0.0098 0.141(5) Uiso 0.40 1 d P D 4
F31A F 0.4585 0.2001 -0.0084 0.148(10) Uiso 0.40 1 d P D 4
F32A F 0.4545 0.0802 0.0272 0.127(9) Uiso 0.40 1 d P D 4
F33A F 0.3389 0.1490 0.0312 0.173(12) Uiso 0.40 1 d P D 4
F34A F 0.5741 0.1314 -0.0116 0.173(12) Uiso 0.40 1 d P D 4
F35A F 0.4000 0.0875 -0.0673 0.192(13) Uiso 0.40 1 d P . 4
F36A F 0.5107 0.1908 0.0838 0.300 Uiso 0.40 1 d P D 4
N97 N 0.5445(9) 0.6063(5) 0.2376(6) 0.072(3) Uiso 1 1 d . . .
C98 C 0.6199(12) 0.6011(7) 0.2111(7) 0.074(4) Uiso 1 1 d . . .
C99 C 0.7142(14) 0.5905(8) 0.1718(9) 0.111(6) Uiso 1 1 d . . .
N100 N 0.0943(11) 0.6621(6) 0.3337(7) 0.105(4) Uiso 1 1 d . . .
C101 C 0.0024(13) 0.6659(7) 0.3339(8) 0.083(4) Uiso 1 1 d . . .
C102 C -0.1137(14) 0.6788(8) 0.3422(9) 0.110(6) Uiso 1 1 d . . .
N103 N -0.0716(17) 0.0510(10) 0.2075(11) 0.189(9) Uiso 1 1 d . . .
C104 C -0.127(2) 0.0434(14) 0.2493(16) 0.199(12) Uiso 1 1 d . . .
C105 C -0.1684(18) 0.0504(11) 0.3065(13) 0.164(9) Uiso 1 1 d . . .
N106 N 0.2351 0.9377 0.1665 0.186(8) Uiso 1 1 d . . .
C107 C 0.2065 0.9685 0.2134 0.273(15) Uiso 1 1 d . . .
C108 C 0.1747 1.0218 0.2914 0.212(11) Uiso 1 1 d . . .
N109 N 0.7352 0.9921 0.5530 0.345(16) Uiso 1 1 d . . .
C110 C 0.7125 0.9780 0.5063 0.281(16) Uiso 1 1 d . . .
C111 C 0.6984 0.9622 0.4289 0.180(9) Uiso 1 1 d . . .
N112 N 0.6520 0.4362 0.4167 0.103(8) Uiso 0.50 1 d P . .
C113 C 0.7389 0.4774 0.4523 0.093(10) Uiso 0.50 1 d P . .
C114 C 0.8343 0.5276 0.5037 0.103(11) Uiso 0.50 1 d P . .
N115 N 0.5715 0.4721 0.4579 0.111(10) Uiso 0.25 1 d P . .
C116 C 0.5106 0.4959 0.4938 0.059(11) Uiso 0.25 1 d P . .
C117 C 0.4285 0.5279 0.5421 0.111(10) Uiso 0.25 1 d P . .
N118 N 0.4483 1.0116 0.1293 0.124(8) Uiso 0.60 1 d P . .
C119 C 0.5541 0.9997 0.1395 0.32(3) Uiso 0.60 1 d P . .
C120 C 0.6561 0.9846 0.1530 0.183(16) Uiso 0.60 1 d P . .

loop_
_atom_site_aniso_label
_atom_site_aniso_U_11
_atom_site_aniso_U_22
_atom_site_aniso_U_33
_atom_site_aniso_U_23
_atom_site_aniso_U_13
_atom_site_aniso_U_12
Ru1 0.0367(5) 0.0271(5) 0.0350(5) 0.0156(4) -0.0045(5) 0.0091(4)
Ru2 0.0330(5) 0.0299(5) 0.0448(6) 0.0222(4) 0.0027(5) 0.0081(4)
Ru3 0.0339(5) 0.0304(5) 0.0467(6) 0.0220(5) -0.0009(5) 0.0040(4)
N1 0.031(5) 0.027(5) 0.039(5) 0.017(4) -0.008(5) 0.002(4)
C2 0.035(6) 0.033(6) 0.026(6) 0.012(5) -0.007(5) 0.005(5)
N3 0.027(5) 0.030(5) 0.048(6) 0.025(4) -0.004(5) 0.010(4)
C4 0.026(6) 0.021(5) 0.028(6) 0.003(5) -0.003(5) 0.005(4)
C5 0.027(6) 0.036(6) 0.031(6) 0.018(5) -0.005(5) 0.007(5)
C6 0.023(5) 0.035(6) 0.033(6) 0.014(5) 0.003(5) 0.012(5)
C7 0.032(6) 0.033(6) 0.035(7) 0.018(5) 0.012(6) 0.011(5)
N8 0.031(5) 0.037(5) 0.045(6) 0.025(5) 0.012(5) 0.012(4)
C9 0.032(6) 0.044(7) 0.060(8) 0.034(6) 0.006(6) 0.009(5)
C10 0.059(8) 0.061(8) 0.051(8) 0.039(7) 0.014(7) 0.037(7)
C11 0.044(7) 0.045(7) 0.058(8) 0.029(7) 0.003(7) 0.016(6)
C12 0.048(7) 0.039(6) 0.036(7) 0.022(6) 0.011(6) 0.017(5)
N13 0.031(5) 0.026(5) 0.037(5) 0.012(4) 0.003(5) 0.004(4)
C14 0.040(6) 0.028(6) 0.037(6) 0.022(5) 0.004(6) 0.010(5)
N15 0.032(5) 0.032(5) 0.023(5) 0.014(4) 0.000(4) 0.001(4)
C16 0.017(5) 0.033(6) 0.040(7) 0.024(5) 0.003(5) 0.008(4)
C17 0.022(5) 0.041(6) 0.037(7) 0.020(5) -0.002(5) 0.012(5)
C18 0.022(5) 0.038(6) 0.037(7) 0.024(5) 0.009(5) 0.013(5)
C19 0.036(6) 0.039(6) 0.027(6) 0.017(5) 0.001(5) 0.011(5)
N20 0.037(5) 0.028(5) 0.048(6) 0.014(5) -0.005(5) 0.003(4)
C21 0.038(7) 0.045(7) 0.066(9) 0.032(7) -0.013(7) 0.006(6)
C22 0.042(7) 0.042(7) 0.061(9) 0.019(7) -0.009(7) -0.002(6)
C23 0.038(7) 0.062(8) 0.045(8) 0.022(7) -0.002(6) 0.008(6)
C24 0.045(7) 0.043(7) 0.045(7) 0.026(6) 0.002(6) 0.005(5)
N25 0.034(6) 0.074(7) 0.057(7) 0.040(6) -0.011(6) 0.004(5)
C26 0.025(7) 0.072(9) 0.081(11) 0.036(8) 0.004(7) 0.016(6)
C27 0.048(9) 0.134(14) 0.052(10) 0.030(10) 0.026(8) 0.021(9)
C28 0.060(10) 0.085(11) 0.109(15) 0.022(11) 0.008(11) 0.057(9)
C29 0.094(12) 0.078(11) 0.060(10) 0.037(9) 0.008(10) 0.035(9)
C30 0.051(8) 0.040(7) 0.055(9) 0.003(7) -0.010(8) 0.022(6)
C31 0.081(10) 0.034(7) 0.043(8) 0.009(6) -0.013(8) 0.028(6)
N32 0.049(6) 0.040(6) 0.036(6) 0.016(5) -0.015(5) 0.008(5)
C33 0.097(11) 0.052(8) 0.054(9) 0.035(7) 0.007(9) 0.023(7)
C34 0.194(19) 0.065(10) 0.087(13) 0.059(10) -0.006(13) 0.028(11)
C35 0.179(18) 0.069(10) 0.054(10) 0.033(9) 0.001(12) 0.067(11)
C36 0.127(14) 0.058(9) 0.087(12) 0.039(9) -0.001(12) 0.048(9)
N37 0.057(7) 0.049(6) 0.058(7) 0.030(6) -0.006(6) 0.015(5)
C38 0.032(7) 0.060(8) 0.075(11) 0.029(8) 0.002(7) 0.012(6)
C39 0.095(13) 0.111(14) 0.068(12) 0.013(11) -0.009(11) 0.049(12)
C40 0.080(13) 0.136(17) 0.15(2) 0.063(16) 0.043(14) 0.055(12)
C41 0.107(13) 0.064(9) 0.034(8) -0.008(7) 0.012(9) 0.033(9)
C42 0.076(10) 0.052(8) 0.048(9) 0.027(7) 0.007(8) 0.026(7)
C43 0.046(7) 0.031(6) 0.034(7) 0.009(6) -0.005(6) 0.013(5)
N44 0.033(5) 0.043(6) 0.059(7) 0.036(5) 0.006(5) 0.016(4)
C45 0.064(9) 0.036(7) 0.040(8) 0.014(6) 0.000(7) 0.003(6)
C46 0.046(8) 0.069(9) 0.077(10) 0.050(8) -0.025(8) -0.009(7)
C47 0.076(10) 0.041(7) 0.033(8) 0.016(6) -0.012(8) -0.005(7)
C48 0.062(9) 0.037(7) 0.044(8) 0.011(6) 0.000(8) 0.004(6)
N49 0.029(5) 0.038(5) 0.065(7) 0.031(5) -0.004(5) 0.003(4)
C50 0.054(8) 0.046(7) 0.048(8) 0.029(7) 0.019(7) 0.026(6)
C51 0.044(8) 0.044(7) 0.071(10) 0.027(7) -0.008(8) 0.004(6)
C52 0.063(9) 0.057(9) 0.074(11) 0.010(8) 0.028(8) 0.025(7)
C53 0.034(7) 0.086(11) 0.097(12) 0.057(10) 0.016(8) -0.006(7)
C54 0.035(7) 0.059(8) 0.046(8) 0.027(7) -0.012(6) 0.009(6)
C55 0.047(7) 0.035(7) 0.075(10) 0.036(7) -0.011(7) 0.005(6)
N56 0.027(5) 0.054(6) 0.061(7) 0.039(6) 0.010(5) 0.003(4)
C57 0.060(8) 0.028(6) 0.081(10) 0.030(7) 0.020(8) 0.013(6)
C58 0.057(9) 0.062(9) 0.106(13) 0.041(9) 0.040(9) 0.034(7)
C59 0.079(11) 0.036(8) 0.145(16) 0.045(10) 0.011(11) 0.011(7)
C60 0.040(7) 0.060(8) 0.108(12) 0.050(9) 0.020(8) 0.014(6)
N61 0.052(6) 0.023(5) 0.053(7) 0.022(5) 0.001(6) 0.007(4)
C62 0.035(7) 0.040(6) 0.052(8) 0.022(6) 0.013(6) 0.014(5)
C63 0.037(7) 0.060(8) 0.061(9) 0.023(7) -0.004(7) 0.019(6)
C64 0.050(9) 0.082(10) 0.063(10) 0.042(9) -0.011(8) 0.012(7)
C65 0.063(9) 0.068(9) 0.043(8) 0.029(7) 0.013(8) 0.019(7)
C66 0.034(7) 0.037(6) 0.052(8) 0.026(6) 0.003(7) 0.001(5)
C67 0.043(7) 0.041(7) 0.059(9) 0.025(7) 0.022(7) 0.011(6)
N68 0.030(5) 0.031(5) 0.071(8) 0.024(5) -0.018(6) 0.000(4)
C69 0.061(9) 0.050(8) 0.045(8) 0.023(7) 0.012(8) 0.009(6)
C70 0.046(8) 0.059(9) 0.088(12) 0.021(9) 0.004(9) 0.007(7)
C71 0.057(9) 0.052(8) 0.077(11) 0.017(8) 0.021(9) 0.017(7)
C72 0.057(9) 0.064(9) 0.068(10) 0.039(8) 0.008(8) 0.003(7)
N73 0.068(8) 0.046(7) 0.097(10) 0.037(7) 0.016(8) 0.026(6)
C74 0.059(9) 0.070(10) 0.078(11) 0.042(9) 0.043(8) 0.032(7)
C75 0.084(11) 0.075(11) 0.079(12) 0.045(10) 0.037(10) 0.047(9)
C76 0.138(18) 0.151(19) 0.091(15) 0.072(15) 0.050(14) 0.104(16)
C77 0.17(2) 0.118(18) 0.101(16) 0.051(14) 0.044(16) 0.031(15)
C78 0.096(13) 0.116(15) 0.066(11) 0.029(11) 0.005(10) 0.074(12)
C79 0.052(9) 0.051(9) 0.059(10) 0.024(8) -0.012(8) 0.004(7)
N80 0.051(7) 0.034(6) 0.056(7) 0.018(5) -0.005(6) 0.010(5)
C81 0.068(9) 0.060(9) 0.130(14) 0.066(10) -0.017(10) -0.028(7)
C82 0.088(12) 0.050(10) 0.129(16) 0.044(10) -0.019(13) -0.020(9)
C83 0.099(15) 0.044(10) 0.138(18) 0.024(11) -0.063(15) -0.008(9)
C84 0.076(11) 0.063(11) 0.092(13) 0.022(10) -0.022(11) 0.023(9)
N85 0.058(7) 0.034(5) 0.032(6) 0.021(5) 0.003(5) -0.002(4)
C86 0.030(6) 0.028(6) 0.063(9) 0.017(6) 0.008(7) 0.007(5)
C87 0.062(10) 0.070(10) 0.093(13) 0.032(9) -0.004(10) 0.032(8)
C88 0.081(12) 0.095(12) 0.092(13) 0.062(11) -0.017(11) 0.028(9)
C89 0.061(10) 0.126(13) 0.101(13) 0.090(11) 0.015(10) 0.027(9)
C90 0.037(8) 0.076(9) 0.087(11) 0.057(9) -0.002(8) 0.014(6)
C91 0.091(12) 0.103(12) 0.096(13) 0.076(11) 0.018(11) -0.006(9)
N92 0.051(7) 0.067(7) 0.121(11) 0.071(7) 0.027(7) 0.025(6)
C93 0.047(9) 0.116(12) 0.116(14) 0.098(11) 0.029(9) 0.030(8)
C94 0.053(10) 0.159(16) 0.17(2) 0.128(16) 0.031(12) 0.043(10)
C95 0.070(13) 0.21(2) 0.20(3) 0.14(2) 0.069(16) 0.030(14)
C96 0.081(12) 0.195(19) 0.124(16) 0.134(15) 0.028(12) 0.021(12)
P1 0.063(2) 0.0390(18) 0.051(2) 0.0207(17) 0.016(2) 0.0154(16)
F1 0.087(5) 0.070(5) 0.076(6) 0.030(4) 0.038(5) 0.033(4)
F2 0.082(5) 0.053(4) 0.071(5) 0.025(4) 0.032(5) 0.027(4)
F3 0.090(6) 0.073(5) 0.072(5) 0.046(4) 0.018(5) 0.021(4)
F4 0.077(5) 0.067(5) 0.088(6) 0.015(5) -0.011(5) 0.021(4)
F5 0.178(9) 0.116(7) 0.118(7) 0.092(6) 0.090(7) 0.099(7)
F6 0.086(6) 0.070(5) 0.117(7) 0.001(5) 0.051(6) -0.015(4)
P2 0.060(2) 0.059(2) 0.050(2) 0.022(2) -0.003(2) 0.0142(19)
F7 0.059(5) 0.079(5) 0.061(5) 0.033(4) -0.010(4) -0.001(4)
F8 0.147(8) 0.067(5) 0.062(5) 0.033(4) 0.011(6) 0.036(5)
F9 0.127(7) 0.089(6) 0.078(6) 0.040(5) 0.014(6) -0.017(5)
F10 0.132(8) 0.128(7) 0.093(7) 0.062(6) -0.031(6) 0.047(6)
F11 0.063(6) 0.148(8) 0.104(7) 0.028(7) -0.005(6) -0.015(5)
F12 0.182(10) 0.079(6) 0.114(8) 0.037(6) 0.031(7) 0.075(6)
P3 0.052(2) 0.082(3) 0.082(3) 0.033(3) 0.014(2) 0.021(2)
F13 0.059(5) 0.102(6) 0.137(8) 0.061(6) -0.011(5) 0.024(4)
F14 0.072(6) 0.126(7) 0.141(8) 0.084(7) 0.012(6) 0.010(5)
F15 0.069(5) 0.109(7) 0.164(10) 0.063(7) 0.048(6) 0.056(5)
F16 0.078(6) 0.115(7) 0.086(6) 0.022(6) 0.017(5) 0.037(5)
F17 0.085(6) 0.097(7) 0.168(10) 0.058(7) 0.052(7) 0.048(5)
F18 0.099(7) 0.158(9) 0.101(8) 0.028(7) 0.010(7) 0.002(7)
P4 0.051(3) 0.144(5) 0.101(4) 0.061(4) 0.008(3) 0.010(3)
F19 0.097(8) 0.205(12) 0.242(14) 0.155(11) 0.089(9) 0.057(7)
F20 0.156(10) 0.126(8) 0.140(9) 0.066(8) -0.032(9) -0.049(7)
F21 0.201(13) 0.181(12) 0.226(15) 0.140(11) 0.085(12) 0.063(10)
F22 0.198(13) 0.358(19) 0.178(12) 0.191(14) 0.070(11) 0.185(14)
F23 0.065(6) 0.272(14) 0.124(9) 0.072(10) 0.033(7) 0.025(7)
F24 0.148(11) 0.35(2) 0.132(11) -0.004(13) 0.045(10) -0.106(13)

loop_
_atom_type_symbol
_atom_type_description
_atom_type_scat_dispersion_real
_atom_type_scat_dispersion_imag
_atom_type_scat_source
C C 0.0033 0.0016 'International Tables Vol C Tables 4.2.6.8 and 6.1.1.4'
H H 0.0000 0.0000 'International Tables Vol C Tables 4.2.6.8 and 6.1.1.4'
N N 0.0061 0.0033 'International Tables Vol C Tables 4.2.6.8 and 6.1.1.4'
F F 0.0171 0.0103 'International Tables Vol C Tables 4.2.6.8 and 6.1.1.4'
P P 0.1023 0.0942 'International Tables Vol C Tables 4.2.6.8 and 6.1.1.4'
Ru Ru -1.2594 0.8363 'International Tables Vol C Tables 4.2.6.8 and 6.1.1.4'

loop_
_geom_angle_atom_site_label_1
_geom_angle_atom_site_label_2
_geom_angle_atom_site_label_3
_geom_angle
_geom_angle_site_symmetry_1
_geom_angle_site_symmetry_3
N25 Ru1 N37 173.3(4) . .
N25 Ru1 N13 86.1(3) . .
N37 Ru1 N13 98.2(4) . .
N25 Ru1 N44 96.7(4) . .
N37 Ru1 N44 79.4(4) . .
N13 Ru1 N44 175.3(3) . .
N25 Ru1 N32 78.5(4) . .
N37 Ru1 N32 95.9(4) . .
N13 Ru1 N32 96.5(3) . .
N44 Ru1 N32 87.8(3) . .
N25 Ru1 N1 99.2(4) . .
N37 Ru1 N1 86.7(3) . .
N13 Ru1 N1 78.9(3) . .
N44 Ru1 N1 96.8(3) . .
N32 Ru1 N1 175.0(3) . .
N68 Ru2 N49 174.2(3) . .
N68 Ru2 N3 91.0(3) . .
N49 Ru2 N3 93.6(3) . .
N68 Ru2 N56 95.8(4) . .
N49 Ru2 N56 80.0(4) . .
N3 Ru2 N56 171.6(4) . .
N68 Ru2 N8 95.4(3) . .
N49 Ru2 N8 89.0(3) . .
N3 Ru2 N8 77.6(3) . .
N56 Ru2 N8 96.8(3) . .
N68 Ru2 N61 78.4(4) . .
N49 Ru2 N61 97.4(4) . .
N3 Ru2 N61 99.0(3) . .
N56 Ru2 N61 87.3(3) . .
N8 Ru2 N61 172.9(4) . .
N73 Ru3 N92 171.0(4) . .
N73 Ru3 N15 95.5(4) . .
N92 Ru3 N15 91.7(4) . .
N73 Ru3 N20 89.0(4) . .
N92 Ru3 N20 97.7(4) . .
N15 Ru3 N20 79.0(3) . .
N73 Ru3 N80 81.9(4) . .
N92 Ru3 N80 91.5(4) . .
N15 Ru3 N80 172.5(3) . .
N20 Ru3 N80 93.9(3) . .
N73 Ru3 N85 92.6(4) . .
N92 Ru3 N85 81.0(4) . .
N15 Ru3 N85 98.1(3) . .
N20 Ru3 N85 176.8(3) . .
N80 Ru3 N85 89.0(3) . .
C2 N1 C6 118.2(8) . .
C2 N1 Ru1 127.0(6) . .
C6 N1 Ru1 114.5(6) . .
N3 C2 N1 123.3(8) . .
C2 N3 C4 117.8(8) . .
C2 N3 Ru2 125.4(6) . .
C4 N3 Ru2 116.8(6) . .
C5 C4 N3 121.9(8) . .
C5 C4 C7 123.3(8) . .
N3 C4 C7 114.7(8) . .
C4 C5 C6 118.9(9) . .
N1 C6 C5 119.9(9) . .
N1 C6 C18 116.1(8) . .
C5 C6 C18 124.0(8) . .
N8 C7 C12 123.6(9) . .
N8 C7 C4 112.4(8) . .
C12 C7 C4 123.8(9) . .
C7 N8 C9 115.2(9) . .
C7 N8 Ru2 118.6(6) . .
C9 N8 Ru2 126.3(7) . .
C10 C9 N8 122.9(10) . .
C9 C10 C11 120.6(9) . .
C12 C11 C10 116.5(10) . .
C11 C12 C7 121.1(10) . .
C14 N13 C18 117.7(8) . .
C14 N13 Ru1 126.4(6) . .
C18 N13 Ru1 115.4(6) . .
N15 C14 N13 124.6(8) . .
C14 N15 C16 119.0(8) . .
C14 N15 Ru3 126.3(6) . .
C16 N15 Ru3 114.5(6) . .
N15 C16 C17 118.2(8) . .
N15 C16 C19 116.1(8) . .
C17 C16 C19 125.7(8) . .
C18 C17 C16 121.6(9) . .
C17 C18 N13 118.9(8) . .
C17 C18 C6 126.3(8) . .
N13 C18 C6 114.8(8) . .
C24 C19 N20 121.0(9) . .
C24 C19 C16 123.6(9) . .
N20 C19 C16 115.4(8) . .
C21 N20 C19 118.3(9) . .
C21 N20 Ru3 127.1(7) . .
C19 N20 Ru3 114.6(6) . .
N20 C21 C22 123.2(10) . .
C21 C22 C23 121.2(10) . .
C22 C23 C24 115.9(10) . .
C19 C24 C23 120.5(10) . .
C26 N25 C30 116.2(12) . .
C26 N25 Ru1 125.9(8) . .
C30 N25 Ru1 117.9(9) . .
N25 C26 C27 122.5(13) . .
C28 C27 C26 117.6(15) . .
C29 C28 C27 121.4(16) . .
C28 C29 C30 120.9(15) . .
C29 C30 N25 121.4(13) . .
C29 C30 C31 126.7(12) . .
N25 C30 C31 111.9(11) . .
N32 C31 C36 118.5(13) . .
N32 C31 C30 117.3(10) . .
C36 C31 C30 124.2(13) . .
C33 N32 C31 122.7(10) . .
C33 N32 Ru1 123.1(8) . .
C31 N32 Ru1 114.2(8) . .
N32 C33 C34 119.8(14) . .
C33 C34 C35 118.5(15) . .
C36 C35 C34 121.4(14) . .
C35 C36 C31 118.8(15) . .
C38 N37 C42 113.8(12) . .
C38 N37 Ru1 132.2(9) . .
C42 N37 Ru1 114.0(8) . .
C39 C38 N37 131.6(14) . .
C38 C39 C40 115.9(17) . .
C41 C40 C39 118.0(17) . .
C40 C41 C42 122.5(14) . .
C41 C42 C43 125.9(13) . .
C41 C42 N37 118.0(12) . .
C43 C42 N37 116.1(11) . .
C48 C43 N44 120.7(11) . .
C48 C43 C42 126.4(12) . .
N44 C43 C42 113.0(10) . .
C45 N44 C43 117.0(10) . .
C45 N44 Ru1 125.5(9) . .
C43 N44 Ru1 117.4(7) . .
N44 C45 C46 122.7(12) . .
C47 C46 C45 118.5(12) . .
C48 C47 C46 117.5(12) . .
C47 C48 C43 123.5(13) . .
C50 N49 C54 116.3(11) . .
C50 N49 Ru2 128.1(8) . .
C54 N49 Ru2 115.5(8) . .
N49 C50 C51 125.6(11) . .
C50 C51 C52 120.6(12) . .
C53 C52 C51 116.6(13) . .
C52 C53 C54 120.8(12) . .
N49 C54 C53 120.0(11) . .
N49 C54 C55 112.7(11) . .
C53 C54 C55 127.3(12) . .
N56 C55 C60 121.8(11) . .
N56 C55 C54 117.7(11) . .
C60 C55 C54 120.5(13) . .
C55 N56 C57 120.3(10) . .
C55 N56 Ru2 114.1(8) . .
C57 N56 Ru2 125.6(8) . .
N56 C57 C58 122.9(13) . .
C59 C58 C57 118.9(13) . .
C58 C59 C60 120.2(13) . .
C55 C60 C59 115.9(13) . .
C66 N61 C62 119.1(10) . .
C66 N61 Ru2 115.3(7) . .
C62 N61 Ru2 125.3(9) . .
N61 C62 C63 123.2(12) . .
C62 C63 C64 116.4(11) . .
C65 C64 C63 121.4(12) . .
C64 C65 C66 118.8(13) . .
N61 C66 C65 121.0(10) . .
N61 C66 C67 116.0(11) . .
C65 C66 C67 122.9(13) . .
C72 C67 N68 123.2(11) . .
C72 C67 C66 124.5(12) . .
N68 C67 C66 112.2(12) . .
C69 N68 C67 113.5(12) . .
C69 N68 Ru2 128.6(9) . .
C67 N68 Ru2 117.7(7) . .
N68 C69 C70 127.6(12) . .
C69 C70 C71 119.0(12) . .
C72 C71 C70 113.7(14) . .
C67 C72 C71 122.8(13) . .
C74 N73 C78 112.9(14) . .
C74 N73 Ru3 134.7(10) . .
C78 N73 Ru3 112.0(11) . .
N73 C74 C75 129.9(15) . .
C74 C75 C76 117.5(17) . .
C77 C76 C75 123(2) . .
C76 C77 C78 114(2) . .
N73 C78 C77 122.0(18) . .
N73 C78 C79 116.2(14) . .
C77 C78 C79 121.7(17) . .
N80 C79 C84 124.1(15) . .
N80 C79 C78 111.3(12) . .
C84 C79 C78 124.6(16) . .
C79 N80 C81 118.8(12) . .
C79 N80 Ru3 118.3(9) . .
C81 N80 Ru3 122.8(10) . .
C82 C81 N80 120.8(16) . .
C81 C82 C83 118.9(18) . .
C84 C83 C82 121.2(17) . .
C83 C84 C79 116.2(18) . .
C90 N85 C86 120.1(11) . .
C90 N85 Ru3 115.7(8) . .
C86 N85 Ru3 123.9(9) . .
N85 C86 C87 121.2(12) . .
C86 C87 C88 118.1(13) . .
C89 C88 C87 119.1(14) . .
C88 C89 C90 119.4(15) . .
N85 C90 C89 122.0(12) . .
N85 C90 C91 115.5(12) . .
C89 C90 C91 122.4(14) . .
C96 C91 N92 118.7(15) . .
C96 C91 C90 126.8(15) . .
N92 C91 C90 114.6(13) . .
C93 N92 C91 117.2(14) . .
C93 N92 Ru3 130.2(11) . .
C91 N92 Ru3 112.6(9) . .
N92 C93 C94 128.7(14) . .
C93 C94 C95 115.8(14) . .
C94 C95 C96 122.1(18) . .
C91 C96 C95 117.0(16) . .
F6 P1 F5 92.3(5) . .
F6 P1 F2 90.9(4) . .
F5 P1 F2 90.9(4) . .
F6 P1 F3 89.4(5) . .
F5 P1 F3 178.2(5) . .
F2 P1 F3 88.4(4) . .
F6 P1 F4 178.4(5) . .
F5 P1 F4 88.7(5) . .
F2 P1 F4 90.3(4) . .
F3 P1 F4 89.6(4) . .
F6 P1 F1 89.2(4) . .
F5 P1 F1 89.3(4) . .
F2 P1 F1 179.8(5) . .
F3 P1 F1 91.4(4) . .
F4 P1 F1 89.6(4) . .
F11 P2 F9 177.8(6) . .
F11 P2 F12 92.5(6) . .
F9 P2 F12 89.7(5) . .
F11 P2 F7 90.5(5) . .
F9 P2 F7 89.1(4) . .
F12 P2 F7 87.7(4) . .
F11 P2 F10 89.4(5) . .
F9 P2 F10 90.9(5) . .
F12 P2 F10 93.9(5) . .
F7 P2 F10 178.4(5) . .
F11 P2 F8 87.1(5) . .
F9 P2 F8 90.7(5) . .
F12 P2 F8 179.6(6) . .
F7 P2 F8 92.0(4) . .
F10 P2 F8 86.3(4) . .
F16 P3 F15 89.6(5) . .
F16 P3 F13 89.5(5) . .
F15 P3 F13 178.1(6) . .
F16 P3 F14 91.3(5) . .
F15 P3 F14 89.7(5) . .
F13 P3 F14 91.9(5) . .
F16 P3 F18 179.8(6) . .
F15 P3 F18 90.1(6) . .
F13 P3 F18 90.8(5) . .
F14 P3 F18 88.7(6) . .
F16 P3 F17 90.3(6) . .
F15 P3 F17 89.9(5) . .
F13 P3 F17 88.4(5) . .
F14 P3 F17 178.4(6) . .
F18 P3 F17 89.8(6) . .
F23 P4 F19 178.0(8) . .
F23 P4 F20 89.4(7) . .
F19 P4 F20 92.1(7) . .
F23 P4 F22 94.9(7) . .
F19 P4 F22 86.5(6) . .
F20 P4 F22 92.0(7) . .
F23 P4 F24 91.7(7) . .
F19 P4 F24 86.7(8) . .
F20 P4 F24 174.8(10) . .
F22 P4 F24 93.0(9) . .
F23 P4 F21 89.5(7) . .
F19 P4 F21 89.1(6) . .
F20 P4 F21 90.0(6) . .
F22 P4 F21 175.2(7) . .
F24 P4 F21 84.9(9) . .
F28 P5 F27 179.920(1) . .
F28 P5 F25 88.674(10) . .
F27 P5 F25 91.247(11) . .
F28 P5 F26 91.103(10) . .
F27 P5 F26 88.976(11) . .
F25 P5 F26 179.772(1) . .
F28 P5 F29 90.362(8) . .
F27 P5 F29 89.621(9) . .
F25 P5 F29 88.12(2) . .
F26 P5 F29 91.93(2) . .
F28 P5 F30 89.419(8) . .
F27 P5 F30 90.599(9) . .
F25 P5 F30 91.91(2) . .
F26 P5 F30 88.04(2) . .
F29 P5 F30 179.8 . .
F28A P5A F25A 88.616(10) . .
F28A P5A F27A 179.889(1) . .
F25A P5A F27A 91.278(10) . .
F28A P5A F26A 91.370(11) . .
F25A P5A F26A 179.969(1) . .
F27A P5A F26A 88.736(10) . .
F28A P5A F29A 90.308(8) . .
F25A P5A F29A 88.19(2) . .
F27A P5A F29A 89.655(9) . .
F26A P5A F29A 91.84(2) . .
F28A P5A F30A 89.678(8) . .
F25A P5A F30A 91.83(2) . .
F27A P5A F30A 90.359(8) . .
F26A P5A F30A 88.15(2) . .
F29A P5A F30A 179.979(1) . .
F34 P6 F33 180.0 . .
F34 P6 F32 89.897(6) . .
F33 P6 F32 90.144(6) . .
F34 P6 F36 89.60(2) . .
F33 P6 F36 90.43(2) . .
F32 P6 F36 92.524(8) . .
F34 P6 F35 90.43(2) . .
F33 P6 F35 89.55(2) . .
F32 P6 F35 87.518(8) . .
F36 P6 F35 180.0 . .
F34 P6 F31 90.126(6) . .
F33 P6 F31 89.832(6) . .
F32 P6 F31 180.0 . .
F36 P6 F31 87.501(8) . .
F35 P6 F31 92.457(8) . .
F32A P6A F31A 179.5 . .
F32A P6A F36A 89.927(19) . .
F31A P6A F36A 90.564(19) . .
F32A P6A F34A 91.018(7) . .
F31A P6A F34A 88.783(8) . .
F36A P6A F34A 90.603(14) . .
F32A P6A F33A 89.073(7) . .
F31A P6A F33A 91.125(8) . .
F36A P6A F33A 89.406(14) . .
F34A P6A F33A 179.9 . .
F32A P6A F35A 90.178(19) . .
F31A P6A F35A 89.331(19) . .
F36A P6A F35A 179.9 . .
F34A P6A F35A 89.432(15) . .
F33A P6A F35A 90.558(15) . .
P6A F35A C120 170.164(2) . 2_665
N97 C98 C99 176.0(17) . .
N100 C101 C102 172.9(18) . .
N103 C104 C105 165(3) . .
N106 C107 C108 174.181(2) . .
N109 C110 C111 168.541(4) . .
C113 N112 C117 98.178(19) . 2_666
C113 N112 N115 98.178(19) . .
C117 N112 N115 0.0 2_666 .
N112 C113 C114 171.437(2) . .
C117 N115 C116 86(10) 2_666 .
C117 N115 N112 101(10) 2_666 .
C116 N115 N112 172.374(2) . .
C117 N115 C116 86(10) 2_666 2_666
C116 N115 C116 0.052(1) . 2_666
N112 N115 C116 172.375(2) . 2_666
C116 C116 N115 179.796(2) 2_666 .
C116 C116 C117 179.796(3) 2_666 2_666
N115 C116 C117 0.0 . 2_666
C116 C116 N115 0.151(2) 2_666 2_666
N115 C116 N115 179.948(1) . 2_666
C117 C116 N115 179.948(1) 2_666 2_666
C116 C116 C117 0.151(2) 2_666 .
N115 C116 C117 179.948(1) . .
C117 C116 C117 179.948(1) 2_666 .
N115 C116 C117 0.0 2_666 .
N115 C117 C116 79(10) 2_666 2_666
N115 C117 N112 93(10) 2_666 2_666
C116 C117 N112 172.374(1) 2_666 2_666
N115 C117 C116 79(10) 2_666 .
C116 C117 C116 0.052(1) 2_666 .
N112 C117 C116 172.375(2) 2_666 .
N118 C119 C120 174.541(1) . .
C119 C120 F35A 77.910(13) . 2_665

loop_
_geom_bond_atom_site_label_1
_geom_bond_atom_site_label_2
_geom_bond_distance
_geom_bond_site_symmetry_2
Ru1 N25 2.026(11) .
Ru1 N37 2.031(11) .
Ru1 N13 2.067(7) .
Ru1 N44 2.073(9) .
Ru1 N32 2.092(8) .
Ru1 N1 2.096(7) .
Ru2 N68 2.014(11) .
Ru2 N49 2.030(10) .
Ru2 N3 2.044(7) .
Ru2 N56 2.052(9) .
Ru2 N8 2.053(8) .
Ru2 N61 2.057(9) .
Ru3 N73 1.996(12) .
Ru3 N92 2.033(12) .
Ru3 N15 2.062(7) .
Ru3 N20 2.065(8) .
Ru3 N80 2.078(9) .
Ru3 N85 2.089(9) .
N1 C2 1.353(11) .
N1 C6 1.369(11) .
C2 N3 1.345(11) .
N3 C4 1.367(10) .
C4 C5 1.343(12) .
C4 C7 1.481(12) .
C5 C6 1.397(12) .
C6 C18 1.456(12) .
C7 N8 1.349(11) .
C7 C12 1.356(12) .
N8 C9 1.354(11) .
C9 C10 1.349(13) .
C10 C11 1.395(14) .
C11 C12 1.338(13) .
N13 C14 1.355(11) .
N13 C18 1.391(11) .
C14 N15 1.338(11) .
N15 C16 1.373(10) .
C16 C17 1.399(12) .
C16 C19 1.428(12) .
C17 C18 1.370(12) .
C19 C24 1.367(12) .
C19 N20 1.380(11) .
N20 C21 1.321(12) .
C21 C22 1.367(13) .
C22 C23 1.375(14) .
C23 C24 1.430(13) .
N25 C26 1.348(15) .
N25 C30 1.409(13) .
C26 C27 1.412(16) .
C27 C28 1.408(19) .
C28 C29 1.28(2) .
C29 C30 1.400(18) .
C30 C31 1.447(18) .
C31 N32 1.371(14) .
C31 C36 1.414(15) .
N32 C33 1.349(15) .
C33 C34 1.376(15) .
C34 C35 1.41(2) .
C35 C36 1.35(2) .
N37 C38 1.342(14) .
N37 C42 1.453(14) .
C38 C39 1.332(18) .
C39 C40 1.42(2) .
C40 C41 1.41(2) .
C41 C42 1.415(16) .
C42 C43 1.446(16) .
C43 C48 1.335(14) .
C43 N44 1.377(13) .
N44 C45 1.291(13) .
C45 C46 1.404(14) .
C46 C47 1.371(16) .
C47 C48 1.302(16) .
N49 C50 1.335(12) .
N49 C54 1.371(14) .
C50 C51 1.353(15) .
C51 C52 1.381(17) .
C52 C53 1.375(16) .
C53 C54 1.445(16) .
C54 C55 1.479(15) .
C55 N56 1.319(14) .
C55 C60 1.415(15) .
N56 C57 1.323(13) .
C57 C58 1.360(15) .
C58 C59 1.358(19) .
C59 C60 1.423(17) .
N61 C66 1.341(14) .
N61 C62 1.370(13) .
C62 C63 1.396(14) .
C63 C64 1.397(16) .
C64 C65 1.375(16) .
C65 C66 1.413(14) .
C66 C67 1.466(15) .
C67 C72 1.363(16) .
C67 N68 1.367(14) .
N68 C69 1.345(13) .
C69 C70 1.352(16) .
C70 C71 1.431(17) .
C71 C72 1.403(16) .
N73 C74 1.297(15) .
N73 C78 1.452(17) .
C74 C75 1.320(17) .
C75 C76 1.38(2) .
C76 C77 1.37(2) .
C77 C78 1.48(2) .
C78 C79 1.56(2) .
C79 N80 1.296(15) .
C79 C84 1.393(17) .
N80 C81 1.363(16) .
C81 C82 1.356(16) .
C82 C83 1.38(2) .
C83 C84 1.35(2) .
N85 C90 1.295(15) .
N85 C86 1.341(13) .
C86 C87 1.367(15) .
C87 C88 1.38(2) .
C88 C89 1.355(19) .
C89 C90 1.361(16) .
C90 C91 1.52(2) .
C91 C96 1.37(2) .
C91 N92 1.440(16) .
N92 C93 1.259(14) .
C93 C94 1.323(19) .
C94 C95 1.34(2) .
C95 C96 1.42(2) .
P1 F6 1.560(8) .
P1 F5 1.588(8) .
P1 F2 1.593(7) .
P1 F3 1.595(7) .
P1 F4 1.597(7) .
P1 F1 1.600(7) .
P2 F11 1.530(10) .
P2 F9 1.530(9) .
P2 F12 1.556(8) .
P2 F7 1.575(7) .
P2 F10 1.584(8) .
P2 F8 1.587(7) .
P3 F16 1.554(9) .
P3 F15 1.579(7) .
P3 F13 1.581(7) .
P3 F14 1.590(9) .
P3 F18 1.593(10) .
P3 F17 1.603(10) .
P4 F23 1.558(10) .
P4 F19 1.558(10) .
P4 F20 1.583(10) .
P4 F22 1.608(12) .
P4 F24 1.612(13) .
P4 F21 1.625(12) .
P5 F28 1.5808(4) .
P5 F27 1.5829(4) .
P5 F25 1.5870(3) .
P5 F26 1.5881(3) .
P5 F29 1.5977(3) .
P5 F30 1.5991(3) .
P5A F28A 1.5780(4) .
P5A F25A 1.5857(3) .
P5A F27A 1.5858(4) .
P5A F26A 1.5862(3) .
P5A F29A 1.5971(3) .
P5A F30A 1.5979(3) .
P6 F34 1.5766(3) .
P6 F33 1.5773(3) .
P6 F32 1.5877(4) .
P6 F36 1.5882(4) .
P6 F35 1.5888(4) .
P6 F31 1.5888(4) .
P6A F32A 1.5551(4) .
P6A F31A 1.5671(4) .
P6A F36A 1.5703(3) .
P6A F34A 1.5837(4) .
P6A F33A 1.5843(4) .
P6A F35A 1.6364(4) .
F35A C120 1.8856(4) 2_665
N97 C98 1.145(16) .
C98 C99 1.51(2) .
N100 C101 1.152(16) .
C101 C102 1.51(2) .
N103 C104 1.28(3) .
C104 C105 1.38(3) .
N106 C107 1.0944(2) .
C107 C108 1.7454(4) .
N109 C110 0.9596(3) .
C110 C111 1.6095(5) .
N112 C113 1.2704(2) .
N112 C117 1.4823(3) 2_666
N112 N115 1.4823(3) .
C113 C114 1.5151(3) .
N115 C117 0.0000 2_666
N115 C116 1.1536(2) .
N115 C116 1.5536(3) 2_666
C116 C116 0.3999 2_666
C116 C117 1.1536(2) 2_666
C116 N115 1.5536(3) 2_666
C116 C117 1.5536(3) .
C117 N115 0.0000 2_666
C117 C116 1.1536(2) 2_666
C117 N112 1.4823(3) 2_666
N118 C119 1.3885(3) .
C119 C120 1.3892(3) .
C120 F35A 1.8856(4) 2_665
